data_4514063
loop_
_publ_author_name
'Hu, Huaiyuan'
'Qu, Fengrui'
'Gerlach, Deidra L.'
'Shaughnessy, Kevin H.'

_publ_section_title
;
 Mechanistic Study of the Role of Substrate Steric Effects and Aniline
 Inhibition on the Bis(trineopentylphosphine)palladium(0)-Catalyzed
 Arylation of Aniline Derivatives
;
_journal_issue 4
_journal_name_full 'ACS Catalysis'
_journal_page_first 2516
_journal_paper_doi 10.1021/acscatal.7b00024
_journal_volume 7
_journal_year 2017
_chemical_formula_moiety 'C30 H64 Br2 P2 Pd2'
_chemical_formula_sum 'C30 H64 Br2 P2 Pd2'
_chemical_formula_weight 859.37
_chemical_name_common hhy3-51
_space_group_crystal_system monoclinic
_space_group_IT_number 14
_space_group_name_Hall '-P 2ybc'
_space_group_name_H-M_alt 'P 1 21/c 1'
_symmetry_space_group_name_Hall '-P 2ybc'
_symmetry_space_group_name_H-M 'P 1 21/c 1'
_atom_sites_solution_hydrogens geom
_atom_sites_solution_primary direct
_atom_sites_solution_secondary difmap
_audit_creation_method SHELXL-2014/7
_cell_angle_alpha 90
_cell_angle_beta 90.638(2)
_cell_angle_gamma 90
_cell_formula_units_Z 4
_cell_length_a 14.1910(5)
_cell_length_b 14.4097(5)
_cell_length_c 18.8529(6)
_cell_measurement_reflns_used 9977
_cell_measurement_temperature 223(2)
_cell_measurement_theta_max 25.6738
_cell_measurement_theta_min 2.1606
_cell_volume 3855.0(2)
_computing_cell_refinement 'APEX2 V2013.10.0 (Bruker, 2013)'
_computing_data_collection 'APEX2 V2013.10.0 (Bruker, 2013)'
_computing_data_reduction 'APEX2 V2013.10.0 (Bruker, 2013)'
_computing_structure_refinement 'SHELXL-2014/7 (Sheldrick, 2014)'
_computing_structure_solution 'SHELXT (Shelrick, 2015)'
_diffrn_ambient_temperature 223(2)
_diffrn_measured_fraction_theta_full 1.000
_diffrn_measured_fraction_theta_max 1.000
_diffrn_measurement_device_type 'Bruker AXS SMART APEX2 CCD diffractometer'
_diffrn_measurement_method 'phi and omega scans'
_diffrn_radiation_type MoK\a
_diffrn_radiation_wavelength 0.71073
_diffrn_reflns_av_R_equivalents 0.0504
_diffrn_reflns_av_unetI/netI 0.0279
_diffrn_reflns_Laue_measured_fraction_full 1.000
_diffrn_reflns_Laue_measured_fraction_max 1.000
_diffrn_reflns_limit_h_max 16
_diffrn_reflns_limit_h_min -17
_diffrn_reflns_limit_k_max 17
_diffrn_reflns_limit_k_min -17
_diffrn_reflns_limit_l_max 23
_diffrn_reflns_limit_l_min -23
_diffrn_reflns_number 73228
_diffrn_reflns_point_group_measured_fraction_full 1.000
_diffrn_reflns_point_group_measured_fraction_max 1.000
_diffrn_reflns_theta_full 25.242
_diffrn_reflns_theta_max 26.019
_diffrn_reflns_theta_min 1.779
_diffrn_source 'fine focus sealed X-ray tube'
_exptl_absorpt_coefficient_mu 3.105
_exptl_absorpt_correction_T_max 0.7454
_exptl_absorpt_correction_T_min 0.6331
_exptl_absorpt_correction_type multi-scan
_exptl_absorpt_process_details 'SADABS V2014/5 (Bruker AXS Inc.)'
_exptl_crystal_colour 'clear colourless'
_exptl_crystal_density_diffrn 1.481
_exptl_crystal_description block
_exptl_crystal_F_000 1744
_exptl_crystal_size_max 0.100
_exptl_crystal_size_mid 0.090
_exptl_crystal_size_min 0.040
_refine_diff_density_max 0.867
_refine_diff_density_min -0.708
_refine_diff_density_rms 0.082
_refine_ls_extinction_method none
_refine_ls_goodness_of_fit_ref 1.032
_refine_ls_hydrogen_treatment constr
_refine_ls_matrix_type full
_refine_ls_number_parameters 341
_refine_ls_number_reflns 7589
_refine_ls_number_restraints 60
_refine_ls_restrained_S_all 1.047
_refine_ls_R_factor_all 0.0453
_refine_ls_R_factor_gt 0.0316
_refine_ls_shift/su_max 0.001
_refine_ls_shift/su_mean 0.000
_refine_ls_structure_factor_coef Fsqd
_refine_ls_weighting_details 'w=1/[\s^2^(Fo^2^)+(0.0328P)^2^+5.7173P] where P=(Fo^2^+2Fc^2^)/3'
_refine_ls_weighting_scheme calc
_refine_ls_wR_factor_gt 0.0727
_refine_ls_wR_factor_ref 0.0796
_reflns_Friedel_coverage 0.000
_reflns_number_gt 6123
_reflns_number_total 7589
_reflns_threshold_expression 'I > 2\s(I)'
_cod_data_source_file cs7b00024_si_003.cif
_cod_data_source_block EH12_0m_a
_cod_depositor_comments 'Adding full bibliography for 4514063--4514064.cif.'
_cod_database_code 4514063
_shelx_shelxl_version_number 2014/7
_shelx_space_group_comment
;
The symmetry employed for this shelxl refinement is uniquely defined
by the following loop, which should always be used as a source of
symmetry information in preference to the above space-group names.
They are only intended as comments.
;
_shelx_estimated_absorpt_t_min 0.747
_shelx_estimated_absorpt_t_max 0.886

loop_
_space_group_symop_operation_xyz
'x, y, z'
'-x, y+1/2, -z+1/2'
'-x, -y, -z'
'x, -y-1/2, z-1/2'

loop_
_atom_site_label
_atom_site_type_symbol
_atom_site_fract_x
_atom_site_fract_y
_atom_site_fract_z
_atom_site_U_iso_or_equiv
_atom_site_adp_type
_atom_site_occupancy
_atom_site_site_symmetry_order
_atom_site_calc_flag
_atom_site_refinement_flags_posn
_atom_site_refinement_flags_adp
_atom_site_refinement_flags_occupancy
_atom_site_disorder_assembly
_atom_site_disorder_group
Pd1 Pd 0.64227(2) 0.40556(2) 0.72265(2) 0.03226(8) Uani 1 1 d . . . . .
Pd2 Pd 0.84580(2) 0.30813(2) 0.66783(2) 0.03504(8) Uani 1 1 d . . . . .
Br1 Br 0.81570(3) 0.42593(3) 0.76424(2) 0.05140(12) Uani 1 1 d . . . . .
Br2 Br 0.68601(3) 0.23656(3) 0.70511(2) 0.04364(11) Uani 1 1 d . . . . .
P1 P 0.58213(8) 0.54903(7) 0.72897(5) 0.0377(2) Uani 1 1 d . . . . .
P2 P 0.88731(7) 0.21874(7) 0.57656(5) 0.0394(2) Uani 1 1 d . . . . .
C1 C 0.5065(3) 0.3715(3) 0.6990(3) 0.0604(13) Uani 1 1 d . . . . .
H1A H 0.5076 0.3193 0.6657 0.072 Uiso 1 1 calc R U . . .
H1B H 0.4772 0.3492 0.7426 0.072 Uiso 1 1 calc R U . . .
C2 C 0.4425(3) 0.4461(3) 0.6673(2) 0.0506(11) Uani 1 1 d . . . . .
C3 C 0.4572(3) 0.5351(3) 0.7083(3) 0.0683(14) Uani 1 1 d . . . . .
H3A H 0.4211 0.5331 0.7523 0.082 Uiso 1 1 calc R U . . .
H3B H 0.4348 0.5879 0.6801 0.082 Uiso 1 1 calc R U . . .
C4 C 0.4709(4) 0.4579(4) 0.5895(3) 0.0794(16) Uani 1 1 d . . . . .
H4A H 0.4609 0.4000 0.5643 0.119 Uiso 1 1 calc R U . . .
H4B H 0.4329 0.5063 0.5677 0.119 Uiso 1 1 calc R U . . .
H4C H 0.5370 0.4750 0.5873 0.119 Uiso 1 1 calc R U . . .
C5 C 0.3401(4) 0.4151(5) 0.6684(4) 0.101(2) Uani 1 1 d . . . . .
H5A H 0.3332 0.3579 0.6416 0.152 Uiso 1 1 calc R U . . .
H5B H 0.3211 0.4047 0.7170 0.152 Uiso 1 1 calc R U . . .
H5C H 0.3006 0.4628 0.6472 0.152 Uiso 1 1 calc R U . . .
C6 C 0.6126(4) 0.6384(3) 0.6632(3) 0.0696(14) Uani 1 1 d . U . . .
H6A H 0.5747 0.6246 0.6207 0.083 Uiso 1 1 calc R U . . .
H6B H 0.5888 0.6972 0.6819 0.083 Uiso 1 1 calc R U . . .
C7 C 0.7110(4) 0.6580(3) 0.6376(2) 0.0596(12) Uani 1 1 d . U . . .
C8 C 0.7508(5) 0.5747(4) 0.5988(3) 0.0918(19) Uani 1 1 d . U . . .
H8A H 0.8145 0.5882 0.5838 0.138 Uiso 1 1 calc R U . . .
H8B H 0.7118 0.5611 0.5575 0.138 Uiso 1 1 calc R U . . .
H8C H 0.7516 0.5214 0.6303 0.138 Uiso 1 1 calc R U . . .
C9 C 0.7103(6) 0.7426(4) 0.5903(4) 0.115(3) Uani 1 1 d . U . . .
H9A H 0.7739 0.7557 0.5750 0.172 Uiso 1 1 calc R U . . .
H9B H 0.6863 0.7953 0.6165 0.172 Uiso 1 1 calc R U . . .
H9C H 0.6703 0.7311 0.5492 0.172 Uiso 1 1 calc R U . . .
C10 C 0.7759(5) 0.6814(4) 0.7008(3) 0.096(2) Uani 1 1 d . U . . .
H10A H 0.8399 0.6893 0.6843 0.145 Uiso 1 1 calc R U . . .
H10B H 0.7740 0.6312 0.7351 0.145 Uiso 1 1 calc R U . . .
H10C H 0.7547 0.7384 0.7229 0.145 Uiso 1 1 calc R U . . .
C11 C 0.5839(4) 0.6173(3) 0.8108(2) 0.0707(15) Uani 1 1 d . . . . .
H11A H 0.6401 0.6567 0.8084 0.085 Uiso 1 1 calc R U . . .
H11B H 0.5296 0.6591 0.8077 0.085 Uiso 1 1 calc R U . . .
C12 C 0.5833(4) 0.5772(3) 0.8850(2) 0.0541(12) Uani 1 1 d D . . . .
C16 C 0.9618(3) 0.3825(3) 0.6385(3) 0.0550(11) Uani 1 1 d . . . . .
H16A H 0.9403 0.4341 0.6086 0.066 Uiso 1 1 calc R U . . .
H16B H 0.9899 0.4096 0.6815 0.066 Uiso 1 1 calc R U . . .
C17 C 1.0386(3) 0.3316(3) 0.5993(3) 0.0549(11) Uani 1 1 d . . . . .
C18 C 0.9918(3) 0.2758(3) 0.5397(2) 0.0551(11) Uani 1 1 d . . . . .
H18A H 1.0357 0.2292 0.5215 0.066 Uiso 1 1 calc R U . . .
H18B H 0.9733 0.3170 0.5006 0.066 Uiso 1 1 calc R U . . .
C19 C 1.1065(4) 0.4040(4) 0.5680(3) 0.0797(17) Uani 1 1 d . . . . .
H19A H 1.1572 0.3725 0.5437 0.120 Uiso 1 1 calc R U . . .
H19B H 1.1326 0.4419 0.6060 0.120 Uiso 1 1 calc R U . . .
H19C H 1.0725 0.4433 0.5347 0.120 Uiso 1 1 calc R U . . .
C20 C 1.0940(4) 0.2705(4) 0.6509(3) 0.0739(15) Uani 1 1 d . . . . .
H20A H 1.1373 0.2317 0.6247 0.111 Uiso 1 1 calc R U . . .
H20B H 1.0508 0.2316 0.6770 0.111 Uiso 1 1 calc R U . . .
H20C H 1.1292 0.3094 0.6838 0.111 Uiso 1 1 calc R U . . .
C21 C 0.9315(3) 0.0993(3) 0.5900(2) 0.0513(11) Uani 1 1 d . . . . .
H21A H 0.9322 0.0701 0.5431 0.062 Uiso 1 1 calc R U . . .
H21B H 0.9974 0.1051 0.6054 0.062 Uiso 1 1 calc R U . . .
C22 C 0.8858(3) 0.0287(3) 0.6404(2) 0.0520(11) Uani 1 1 d . . . . .
C23 C 0.8994(4) 0.0592(3) 0.7175(3) 0.0662(14) Uani 1 1 d . . . . .
H23A H 0.8701 0.0144 0.7486 0.099 Uiso 1 1 calc R U . . .
H23B H 0.8706 0.1196 0.7242 0.099 Uiso 1 1 calc R U . . .
H23C H 0.9662 0.0631 0.7285 0.099 Uiso 1 1 calc R U . . .
C24 C 0.9368(4) -0.0646(3) 0.6295(3) 0.0788(16) Uani 1 1 d . . . . .
H24A H 0.9143 -0.1094 0.6639 0.118 Uiso 1 1 calc R U . . .
H24B H 1.0041 -0.0559 0.6360 0.118 Uiso 1 1 calc R U . . .
H24C H 0.9240 -0.0873 0.5820 0.118 Uiso 1 1 calc R U . . .
C25 C 0.7817(3) 0.0156(3) 0.6234(3) 0.0617(13) Uani 1 1 d . . . . .
H25A H 0.7559 -0.0316 0.6543 0.093 Uiso 1 1 calc R U . . .
H25B H 0.7741 -0.0037 0.5744 0.093 Uiso 1 1 calc R U . . .
H25C H 0.7486 0.0737 0.6306 0.093 Uiso 1 1 calc R U . . .
C26 C 0.8011(3) 0.2016(3) 0.5048(2) 0.0502(10) Uani 1 1 d . . . . .
H26A H 0.8323 0.1636 0.4689 0.060 Uiso 1 1 calc R U . . .
H26B H 0.7507 0.1633 0.5244 0.060 Uiso 1 1 calc R U . . .
C27 C 0.7523(4) 0.2817(3) 0.4645(2) 0.0605(13) Uani 1 1 d D . . . .
C13A C 0.5082(6) 0.5003(6) 0.8901(4) 0.0861(16) Uani 0.773(9) 1 d D . P A 1
H13A H 0.5067 0.4766 0.9382 0.129 Uiso 0.773(9) 1 calc R U P A 1
H13B H 0.5237 0.4503 0.8578 0.129 Uiso 0.773(9) 1 calc R U P A 1
H13C H 0.4469 0.5255 0.8775 0.129 Uiso 0.773(9) 1 calc R U P A 1
C14A C 0.5538(7) 0.6522(6) 0.9371(4) 0.0861(16) Uani 0.773(9) 1 d D . P A 1
H14A H 0.5599 0.6287 0.9852 0.129 Uiso 0.773(9) 1 calc R U P A 1
H14B H 0.4887 0.6694 0.9278 0.129 Uiso 0.773(9) 1 calc R U P A 1
H14C H 0.5939 0.7061 0.9316 0.129 Uiso 0.773(9) 1 calc R U P A 1
C15A C 0.6771(6) 0.5374(7) 0.9039(4) 0.0861(16) Uani 0.773(9) 1 d D . P A 1
H15A H 0.6761 0.5145 0.9523 0.129 Uiso 0.773(9) 1 calc R U P A 1
H15B H 0.7250 0.5851 0.8999 0.129 Uiso 0.773(9) 1 calc R U P A 1
H15C H 0.6914 0.4868 0.8719 0.129 Uiso 0.773(9) 1 calc R U P A 1
C28A C 0.6847(13) 0.2340(15) 0.4111(11) 0.0823(16) Uani 0.360(7) 1 d D . P B 1
H28A H 0.6438 0.2801 0.3895 0.123 Uiso 0.360(7) 1 calc R U P B 1
H28B H 0.6468 0.1884 0.4357 0.123 Uiso 0.360(7) 1 calc R U P B 1
H28C H 0.7210 0.2034 0.3746 0.123 Uiso 0.360(7) 1 calc R U P B 1
C29A C 0.8064(12) 0.3535(11) 0.4291(9) 0.0823(16) Uani 0.360(7) 1 d D . P B 1
H29A H 0.7659 0.3868 0.3961 0.123 Uiso 0.360(7) 1 calc R U P B 1
H29B H 0.8579 0.3251 0.4035 0.123 Uiso 0.360(7) 1 calc R U P B 1
H29C H 0.8317 0.3964 0.4642 0.123 Uiso 0.360(7) 1 calc R U P B 1
C30A C 0.6836(12) 0.3229(12) 0.5212(7) 0.0823(16) Uani 0.360(7) 1 d D . P B 1
H30A H 0.6398 0.3653 0.4982 0.123 Uiso 0.360(7) 1 calc R U P B 1
H30B H 0.7197 0.3560 0.5571 0.123 Uiso 0.360(7) 1 calc R U P B 1
H30C H 0.6488 0.2729 0.5433 0.123 Uiso 0.360(7) 1 calc R U P B 1
C13B C 0.4801(12) 0.548(2) 0.8935(13) 0.0861(16) Uani 0.227(9) 1 d D . P A 2
H13D H 0.4716 0.5207 0.9402 0.129 Uiso 0.227(9) 1 calc R U P A 2
H13E H 0.4640 0.5019 0.8575 0.129 Uiso 0.227(9) 1 calc R U P A 2
H13F H 0.4394 0.6013 0.8882 0.129 Uiso 0.227(9) 1 calc R U P A 2
C14B C 0.603(2) 0.6570(17) 0.9370(13) 0.0861(16) Uani 0.227(9) 1 d D . P A 2
H14D H 0.5933 0.6355 0.9851 0.129 Uiso 0.227(9) 1 calc R U P A 2
H14E H 0.5600 0.7079 0.9268 0.129 Uiso 0.227(9) 1 calc R U P A 2
H14F H 0.6673 0.6779 0.9319 0.129 Uiso 0.227(9) 1 calc R U P A 2
C15B C 0.627(2) 0.4841(16) 0.9064(13) 0.0861(16) Uani 0.227(9) 1 d D . P A 2
H15D H 0.6330 0.4811 0.9577 0.129 Uiso 0.227(9) 1 calc R U P A 2
H15E H 0.6884 0.4780 0.8852 0.129 Uiso 0.227(9) 1 calc R U P A 2
H15F H 0.5864 0.4340 0.8900 0.129 Uiso 0.227(9) 1 calc R U P A 2
C28B C 0.6643(7) 0.2486(9) 0.4274(6) 0.0823(16) Uani 0.640(7) 1 d D . P B 2
H28D H 0.6486 0.2906 0.3888 0.123 Uiso 0.640(7) 1 calc R U P B 2
H28E H 0.6128 0.2470 0.4608 0.123 Uiso 0.640(7) 1 calc R U P B 2
H28F H 0.6746 0.1868 0.4086 0.123 Uiso 0.640(7) 1 calc R U P B 2
C29B C 0.8201(7) 0.3065(7) 0.4004(5) 0.0823(16) Uani 0.640(7) 1 d D . P B 2
H29D H 0.7891 0.3508 0.3692 0.123 Uiso 0.640(7) 1 calc R U P B 2
H29E H 0.8344 0.2505 0.3740 0.123 Uiso 0.640(7) 1 calc R U P B 2
H29F H 0.8781 0.3332 0.4189 0.123 Uiso 0.640(7) 1 calc R U P B 2
C30B C 0.7441(8) 0.3718(6) 0.5053(5) 0.0823(16) Uani 0.640(7) 1 d D . P B 2
H30D H 0.7193 0.4198 0.4742 0.123 Uiso 0.640(7) 1 calc R U P B 2
H30E H 0.8057 0.3901 0.5230 0.123 Uiso 0.640(7) 1 calc R U P B 2
H30F H 0.7018 0.3632 0.5449 0.123 Uiso 0.640(7) 1 calc R U P B 2

loop_
_atom_site_aniso_label
_atom_site_aniso_U_11
_atom_site_aniso_U_22
_atom_site_aniso_U_33
_atom_site_aniso_U_23
_atom_site_aniso_U_13
_atom_site_aniso_U_12
Pd1 0.03381(16) 0.02672(14) 0.03621(16) -0.00069(11) -0.00113(12) 0.00100(11)
Pd2 0.03103(16) 0.03574(16) 0.03834(17) 0.00023(12) -0.00067(12) -0.00243(12)
Br1 0.0417(2) 0.0544(3) 0.0579(3) -0.0181(2) -0.0100(2) 0.00025(19)
Br2 0.0374(2) 0.02822(19) 0.0654(3) 0.00017(17) 0.00954(19) 0.00023(15)
P1 0.0520(6) 0.0274(5) 0.0338(5) -0.0001(4) -0.0016(4) 0.0049(4)
P2 0.0381(6) 0.0407(5) 0.0395(6) 0.0010(4) 0.0024(4) 0.0019(4)
C1 0.045(3) 0.048(3) 0.088(4) -0.008(2) -0.010(2) 0.000(2)
C2 0.042(2) 0.046(2) 0.064(3) -0.003(2) -0.009(2) 0.0088(19)
C3 0.060(3) 0.057(3) 0.087(4) -0.014(3) -0.017(3) 0.022(2)
C4 0.097(4) 0.073(4) 0.068(4) -0.007(3) -0.017(3) 0.012(3)
C5 0.047(3) 0.094(5) 0.163(7) -0.031(4) -0.020(4) 0.015(3)
C6 0.109(4) 0.037(2) 0.063(3) 0.010(2) 0.010(3) 0.005(2)
C7 0.091(3) 0.042(2) 0.046(2) 0.0052(19) 0.008(2) -0.014(2)
C8 0.132(5) 0.066(3) 0.078(4) 0.007(3) 0.037(4) -0.004(3)
C9 0.169(7) 0.070(4) 0.105(5) 0.043(4) 0.021(5) -0.007(4)
C10 0.117(5) 0.084(4) 0.088(4) -0.001(3) -0.003(3) -0.032(4)
C11 0.118(5) 0.050(3) 0.044(3) -0.008(2) -0.004(3) 0.022(3)
C12 0.082(3) 0.042(2) 0.038(2) -0.0014(18) 0.008(2) 0.006(2)
C16 0.043(2) 0.054(3) 0.068(3) -0.007(2) 0.006(2) -0.017(2)
C17 0.037(2) 0.067(3) 0.061(3) 0.005(2) 0.008(2) -0.012(2)
C18 0.044(3) 0.070(3) 0.052(3) 0.002(2) 0.012(2) -0.003(2)
C19 0.050(3) 0.100(4) 0.090(4) 0.007(3) 0.016(3) -0.023(3)
C20 0.049(3) 0.092(4) 0.080(4) 0.007(3) -0.010(3) 0.003(3)
C21 0.046(3) 0.052(3) 0.056(3) -0.006(2) -0.004(2) 0.015(2)
C22 0.053(3) 0.039(2) 0.064(3) 0.003(2) -0.006(2) 0.0104(19)
C23 0.087(4) 0.054(3) 0.057(3) 0.010(2) -0.009(3) 0.016(3)
C24 0.090(4) 0.046(3) 0.100(4) -0.002(3) -0.008(3) 0.022(3)
C25 0.061(3) 0.040(2) 0.084(4) 0.003(2) 0.000(3) 0.002(2)
C26 0.059(3) 0.045(2) 0.047(2) -0.0007(19) -0.008(2) 0.000(2)
C27 0.082(4) 0.054(3) 0.044(3) -0.002(2) -0.019(2) 0.009(2)
C13A 0.124(4) 0.090(3) 0.0438(19) -0.002(2) 0.006(3) 0.022(3)
C14A 0.124(4) 0.090(3) 0.0438(19) -0.002(2) 0.006(3) 0.022(3)
C15A 0.124(4) 0.090(3) 0.0438(19) -0.002(2) 0.006(3) 0.022(3)
C28A 0.101(4) 0.077(4) 0.068(3) 0.002(2) -0.022(3) 0.019(3)
C29A 0.101(4) 0.077(4) 0.068(3) 0.002(2) -0.022(3) 0.019(3)
C30A 0.101(4) 0.077(4) 0.068(3) 0.002(2) -0.022(3) 0.019(3)
C13B 0.124(4) 0.090(3) 0.0438(19) -0.002(2) 0.006(3) 0.022(3)
C14B 0.124(4) 0.090(3) 0.0438(19) -0.002(2) 0.006(3) 0.022(3)
C15B 0.124(4) 0.090(3) 0.0438(19) -0.002(2) 0.006(3) 0.022(3)
C28B 0.101(4) 0.077(4) 0.068(3) 0.002(2) -0.022(3) 0.019(3)
C29B 0.101(4) 0.077(4) 0.068(3) 0.002(2) -0.022(3) 0.019(3)
C30B 0.101(4) 0.077(4) 0.068(3) 0.002(2) -0.022(3) 0.019(3)

loop_
_atom_type_symbol
_atom_type_description
_atom_type_scat_dispersion_real
_atom_type_scat_dispersion_imag
_atom_type_scat_source
C C 0.0033 0.0016 'International Tables Vol C Tables 4.2.6.8 and 6.1.1.4'
H H 0.0000 0.0000 'International Tables Vol C Tables 4.2.6.8 and 6.1.1.4'
P P 0.1023 0.0942 'International Tables Vol C Tables 4.2.6.8 and 6.1.1.4'
Br Br -0.2901 2.4595 'International Tables Vol C Tables 4.2.6.8 and 6.1.1.4'
Pd Pd -0.9988 1.0072 'International Tables Vol C Tables 4.2.6.8 and 6.1.1.4'

loop_
_geom_angle_atom_site_label_1
_geom_angle_atom_site_label_2
_geom_angle_atom_site_label_3
_geom_angle
C1 Pd1 P1 82.75(13)
C1 Pd1 Br2 88.42(13)
P1 Pd1 Br2 170.81(3)
C1 Pd1 Br1 171.25(14)
P1 Pd1 Br1 103.91(3)
Br2 Pd1 Br1 85.135(16)
C16 Pd2 P2 82.78(13)
C16 Pd2 Br1 89.15(13)
P2 Pd2 Br1 171.75(3)
C16 Pd2 Br2 171.72(13)
P2 Pd2 Br2 102.60(3)
Br1 Pd2 Br2 85.237(16)
Pd2 Br1 Pd1 82.754(15)
Pd1 Br2 Pd2 82.504(14)
C3 P1 C11 104.1(3)
C3 P1 C6 99.7(3)
C11 P1 C6 101.0(2)
C3 P1 Pd1 104.91(15)
C11 P1 Pd1 122.62(16)
C6 P1 Pd1 121.10(17)
C26 P2 C18 108.4(2)
C26 P2 C21 101.5(2)
C18 P2 C21 101.2(2)
C26 P2 Pd2 117.85(15)
C18 P2 Pd2 104.72(15)
C21 P2 Pd2 121.53(15)
C2 C1 Pd1 118.3(3)
C2 C1 H1A 107.7
Pd1 C1 H1A 107.7
C2 C1 H1B 107.7
Pd1 C1 H1B 107.7
H1A C1 H1B 107.1
C3 C2 C5 111.6(4)
C3 C2 C1 108.6(4)
C5 C2 C1 110.6(4)
C3 C2 C4 111.0(4)
C5 C2 C4 107.9(4)
C1 C2 C4 106.9(4)
C2 C3 P1 109.3(3)
C2 C3 H3A 109.8
P1 C3 H3A 109.8
C2 C3 H3B 109.8
P1 C3 H3B 109.8
H3A C3 H3B 108.3
C2 C4 H4A 109.5
C2 C4 H4B 109.5
H4A C4 H4B 109.5
C2 C4 H4C 109.5
H4A C4 H4C 109.5
H4B C4 H4C 109.5
C2 C5 H5A 109.5
C2 C5 H5B 109.5
H5A C5 H5B 109.5
C2 C5 H5C 109.5
H5A C5 H5C 109.5
H5B C5 H5C 109.5
C7 C6 P1 124.9(4)
C7 C6 H6A 106.1
P1 C6 H6A 106.1
C7 C6 H6B 106.1
P1 C6 H6B 106.1
H6A C6 H6B 106.3
C6 C7 C9 109.9(5)
C6 C7 C8 110.9(4)
C9 C7 C8 110.8(5)
C6 C7 C10 110.0(4)
C9 C7 C10 106.3(5)
C8 C7 C10 108.9(5)
C7 C8 H8A 109.5
C7 C8 H8B 109.5
H8A C8 H8B 109.5
C7 C8 H8C 109.5
H8A C8 H8C 109.5
H8B C8 H8C 109.5
C7 C9 H9A 109.5
C7 C9 H9B 109.5
H9A C9 H9B 109.5
C7 C9 H9C 109.5
H9A C9 H9C 109.5
H9B C9 H9C 109.5
C7 C10 H10A 109.5
C7 C10 H10B 109.5
H10A C10 H10B 109.5
C7 C10 H10C 109.5
H10A C10 H10C 109.5
H10B C10 H10C 109.5
C12 C11 P1 125.0(3)
C12 C11 H11A 106.1
P1 C11 H11A 106.1
C12 C11 H11B 106.1
P1 C11 H11B 106.1
H11A C11 H11B 106.3
C15A C12 C11 110.7(5)
C15A C12 C14A 111.7(5)
C11 C12 C14A 109.3(5)
C11 C12 C15B 124.9(10)
C11 C12 C14B 107.6(12)
C15B C12 C14B 114.8(15)
C11 C12 C13B 102.6(11)
C15B C12 C13B 96.3(17)
C14B C12 C13B 107.9(15)
C15A C12 C13A 109.0(5)
C11 C12 C13A 110.1(5)
C14A C12 C13A 105.9(5)
C17 C16 Pd2 117.6(3)
C17 C16 H16A 107.9
Pd2 C16 H16A 107.9
C17 C16 H16B 107.9
Pd2 C16 H16B 107.9
H16A C16 H16B 107.2
C16 C17 C20 109.7(4)
C16 C17 C18 107.7(4)
C20 C17 C18 112.5(4)
C16 C17 C19 108.3(4)
C20 C17 C19 108.4(4)
C18 C17 C19 110.1(4)
C17 C18 P2 107.7(3)
C17 C18 H18A 110.2
P2 C18 H18A 110.2
C17 C18 H18B 110.2
P2 C18 H18B 110.2
H18A C18 H18B 108.5
C17 C19 H19A 109.5
C17 C19 H19B 109.5
H19A C19 H19B 109.5
C17 C19 H19C 109.5
H19A C19 H19C 109.5
H19B C19 H19C 109.5
C17 C20 H20A 109.5
C17 C20 H20B 109.5
H20A C20 H20B 109.5
C17 C20 H20C 109.5
H20A C20 H20C 109.5
H20B C20 H20C 109.5
C22 C21 P2 123.7(3)
C22 C21 H21A 106.4
P2 C21 H21A 106.4
C22 C21 H21B 106.4
P2 C21 H21B 106.4
H21A C21 H21B 106.5
C25 C22 C23 110.4(4)
C25 C22 C21 111.6(4)
C23 C22 C21 110.3(4)
C25 C22 C24 108.7(4)
C23 C22 C24 108.8(4)
C21 C22 C24 107.0(4)
C22 C23 H23A 109.5
C22 C23 H23B 109.5
H23A C23 H23B 109.5
C22 C23 H23C 109.5
H23A C23 H23C 109.5
H23B C23 H23C 109.5
C22 C24 H24A 109.5
C22 C24 H24B 109.5
H24A C24 H24B 109.5
C22 C24 H24C 109.5
H24A C24 H24C 109.5
H24B C24 H24C 109.5
C22 C25 H25A 109.5
C22 C25 H25B 109.5
H25A C25 H25B 109.5
C22 C25 H25C 109.5
H25A C25 H25C 109.5
H25B C25 H25C 109.5
C27 C26 P2 123.8(3)
C27 C26 H26A 106.4
P2 C26 H26A 106.4
C27 C26 H26B 106.4
P2 C26 H26B 106.4
H26A C26 H26B 106.5
C28B C27 C30B 116.1(6)
C29A C27 C26 121.4(8)
C28B C27 C26 111.0(6)
C30B C27 C26 115.4(4)
C29A C27 C28A 110.2(12)
C26 C27 C28A 105.1(9)
C29A C27 C30A 112.2(10)
C26 C27 C30A 103.1(7)
C28A C27 C30A 103.0(11)
C28B C27 C29B 102.9(7)
C30B C27 C29B 104.1(6)
C26 C27 C29B 105.7(5)
C12 C13A H13A 109.5
C12 C13A H13B 109.5
H13A C13A H13B 109.5
C12 C13A H13C 109.5
H13A C13A H13C 109.5
H13B C13A H13C 109.5
C12 C14A H14A 109.5
C12 C14A H14B 109.5
H14A C14A H14B 109.5
C12 C14A H14C 109.5
H14A C14A H14C 109.5
H14B C14A H14C 109.5
C12 C15A H15A 109.5
C12 C15A H15B 109.5
H15A C15A H15B 109.5
C12 C15A H15C 109.5
H15A C15A H15C 109.5
H15B C15A H15C 109.5
C27 C28A H28A 109.5
C27 C28A H28B 109.5
H28A C28A H28B 109.5
C27 C28A H28C 109.5
H28A C28A H28C 109.5
H28B C28A H28C 109.5
C27 C29A H29A 109.5
C27 C29A H29B 109.5
H29A C29A H29B 109.5
C27 C29A H29C 109.5
H29A C29A H29C 109.5
H29B C29A H29C 109.5
C27 C30A H30A 109.5
C27 C30A H30B 109.5
H30A C30A H30B 109.5
C27 C30A H30C 109.5
H30A C30A H30C 109.5
H30B C30A H30C 109.5
C12 C13B H13D 109.5
C12 C13B H13E 109.5
H13D C13B H13E 109.5
C12 C13B H13F 109.5
H13D C13B H13F 109.5
H13E C13B H13F 109.5
C12 C14B H14D 109.5
C12 C14B H14E 109.5
H14D C14B H14E 109.5
C12 C14B H14F 109.5
H14D C14B H14F 109.5
H14E C14B H14F 109.5
C12 C15B H15D 109.5
C12 C15B H15E 109.5
H15D C15B H15E 109.5
C12 C15B H15F 109.5
H15D C15B H15F 109.5
H15E C15B H15F 109.5
C27 C28B H28D 109.5
C27 C28B H28E 109.5
H28D C28B H28E 109.5
C27 C28B H28F 109.5
H28D C28B H28F 109.5
H28E C28B H28F 109.5
C27 C29B H29D 109.5
C27 C29B H29E 109.5
H29D C29B H29E 109.5
C27 C29B H29F 109.5
H29D C29B H29F 109.5
H29E C29B H29F 109.5
C27 C30B H30D 109.5
C27 C30B H30E 109.5
H30D C30B H30E 109.5
C27 C30B H30F 109.5
H30D C30B H30F 109.5
H30E C30B H30F 109.5

loop_
_geom_bond_atom_site_label_1
_geom_bond_atom_site_label_2
_geom_bond_distance
Pd1 C1 2.033(4)
Pd1 P1 2.2403(10)
Pd1 Br2 2.5356(5)
Pd1 Br1 2.5914(5)
Pd2 C16 2.045(4)
Pd2 P2 2.2339(11)
Pd2 Br1 2.5267(5)
Pd2 Br2 2.5952(5)
P1 C3 1.822(5)
P1 C11 1.830(4)
P1 C6 1.843(5)
P2 C26 1.831(4)
P2 C18 1.838(4)
P2 C21 1.849(4)
C1 C2 1.525(6)
C1 H1A 0.9800
C1 H1B 0.9800
C2 C3 1.511(6)
C2 C5 1.521(7)
C2 C4 1.534(7)
C3 H3A 0.9800
C3 H3B 0.9800
C4 H4A 0.9700
C4 H4B 0.9700
C4 H4C 0.9700
C5 H5A 0.9700
C5 H5B 0.9700
C5 H5C 0.9700
C6 C7 1.509(7)
C6 H6A 0.9800
C6 H6B 0.9800
C7 C9 1.509(7)
C7 C8 1.519(7)
C7 C10 1.535(7)
C8 H8A 0.9700
C8 H8B 0.9700
C8 H8C 0.9700
C9 H9A 0.9700
C9 H9B 0.9700
C9 H9C 0.9700
C10 H10A 0.9700
C10 H10B 0.9700
C10 H10C 0.9700
C11 C12 1.513(6)
C11 H11A 0.9800
C11 H11B 0.9800
C12 C15A 1.490(8)
C12 C14A 1.522(7)
C12 C15B 1.530(14)
C12 C14B 1.533(14)
C12 C13B 1.536(15)
C12 C13A 1.542(8)
C16 C17 1.515(6)
C16 H16A 0.9800
C16 H16B 0.9800
C17 C20 1.524(7)
C17 C18 1.528(6)
C17 C19 1.542(6)
C18 H18A 0.9800
C18 H18B 0.9800
C19 H19A 0.9700
C19 H19B 0.9700
C19 H19C 0.9700
C20 H20A 0.9700
C20 H20B 0.9700
C20 H20C 0.9700
C21 C22 1.539(6)
C21 H21A 0.9800
C21 H21B 0.9800
C22 C25 1.520(6)
C22 C23 1.529(6)
C22 C24 1.542(6)
C23 H23A 0.9700
C23 H23B 0.9700
C23 H23C 0.9700
C24 H24A 0.9700
C24 H24B 0.9700
C24 H24C 0.9700
C25 H25A 0.9700
C25 H25B 0.9700
C25 H25C 0.9700
C26 C27 1.541(6)
C26 H26A 0.9800
C26 H26B 0.9800
C27 C29A 1.455(12)
C27 C28B 1.503(9)
C27 C30B 1.514(8)
C27 C28A 1.545(13)
C27 C30A 1.571(12)
C27 C29B 1.595(9)
C13A H13A 0.9700
C13A H13B 0.9700
C13A H13C 0.9700
C14A H14A 0.9700
C14A H14B 0.9700
C14A H14C 0.9700
C15A H15A 0.9700
C15A H15B 0.9700
C15A H15C 0.9700
C28A H28A 0.9700
C28A H28B 0.9700
C28A H28C 0.9700
C29A H29A 0.9700
C29A H29B 0.9700
C29A H29C 0.9700
C30A H30A 0.9700
C30A H30B 0.9700
C30A H30C 0.9700
C13B H13D 0.9700
C13B H13E 0.9700
C13B H13F 0.9700
C14B H14D 0.9700
C14B H14E 0.9700
C14B H14F 0.9700
C15B H15D 0.9700
C15B H15E 0.9700
C15B H15F 0.9700
C28B H28D 0.9700
C28B H28E 0.9700
C28B H28F 0.9700
C29B H29D 0.9700
C29B H29E 0.9700
C29B H29F 0.9700
C30B H30D 0.9700
C30B H30E 0.9700
C30B H30F 0.9700

loop_
_geom_torsion_atom_site_label_1
_geom_torsion_atom_site_label_2
_geom_torsion_atom_site_label_3
_geom_torsion_atom_site_label_4
_geom_torsion
Pd1 C1 C2 C3 -44.6(5)
Pd1 C1 C2 C5 -167.5(4)
Pd1 C1 C2 C4 75.3(5)
C5 C2 C3 P1 162.2(4)
C1 C2 C3 P1 39.9(5)
C4 C2 C3 P1 -77.4(4)
C11 P1 C3 C2 -152.0(4)
C6 P1 C3 C2 104.0(4)
Pd1 P1 C3 C2 -22.0(4)
C3 P1 C6 C7 -159.4(4)
C11 P1 C6 C7 94.0(5)
Pd1 P1 C6 C7 -45.3(5)
P1 C6 C7 C9 -173.6(4)
P1 C6 C7 C8 63.6(6)
P1 C6 C7 C10 -56.9(6)
C3 P1 C11 C12 90.0(5)
C6 P1 C11 C12 -167.0(5)
Pd1 P1 C11 C12 -28.5(6)
P1 C11 C12 C15A 74.6(7)
P1 C11 C12 C14A -161.9(6)
P1 C11 C12 C15B 30.9(19)
P1 C11 C12 C14B 170.2(14)
P1 C11 C12 C13B -76.1(13)
P1 C11 C12 C13A -46.0(7)
Pd2 C16 C17 C20 -74.7(5)
Pd2 C16 C17 C18 48.1(5)
Pd2 C16 C17 C19 167.2(3)
C16 C17 C18 P2 -44.4(4)
C20 C17 C18 P2 76.6(4)
C19 C17 C18 P2 -162.4(3)
C26 P2 C18 C17 152.3(3)
C21 P2 C18 C17 -101.5(3)
Pd2 P2 C18 C17 25.7(3)
C26 P2 C21 C22 -88.1(4)
C18 P2 C21 C22 160.2(4)
Pd2 P2 C21 C22 45.0(4)
P2 C21 C22 C25 54.9(5)
P2 C21 C22 C23 -68.2(5)
P2 C21 C22 C24 173.7(4)
C18 P2 C26 C27 -64.7(4)
C21 P2 C26 C27 -170.8(4)
Pd2 P2 C26 C27 53.9(4)
P2 C26 C27 C29A 55.8(10)
P2 C26 C27 C28B -160.9(6)
P2 C26 C27 C30B -26.1(8)
P2 C26 C27 C28A -178.5(9)
P2 C26 C27 C30A -70.9(8)
P2 C26 C27 C29B 88.3(5)
